data_4333260
loop_
_publ_author_name
'Chen, Chih-Yuan'
'Cheng, Pi-Yun'
'Wu, Hsin-Hsuan'
'Lee, Hon Man'

_publ_section_title
;
 Conformational Effect of 2,6-Bis(imidazol-1-yl)pyridine on the
 Self-Assembly of 1D Coordination Chains:&#x00A0; Spontaneous Resolution,
 Supramolecular Isomerism, and Structural Transformation
;
_journal_issue 14
_journal_name_full 'Inorganic Chemistry'
_journal_page_first 5691
_journal_page_last 5699
_journal_paper_doi 10.1021/ic700428e
_journal_volume 46
_journal_year 2007
_chemical_formula_moiety 'C11 H9 Cl2 N5 Zn'
_chemical_formula_sum 'C11 H9 Cl2 N5 Zn'
_chemical_formula_weight 347.50
_space_group_IT_number 61
_symmetry_cell_setting orthorhombic
_symmetry_Int_Tables_number 61
_symmetry_space_group_name_Hall '-P 2ac 2ab'
_symmetry_space_group_name_H-M 'P b c a'
_atom_sites_solution_hydrogens geom
_atom_sites_solution_primary direct
_atom_sites_solution_secondary difmap
_audit_creation_method SHELXL-97
_cell_angle_alpha 90.00
_cell_angle_beta 90.00
_cell_angle_gamma 90.00
_cell_formula_units_Z 8
_cell_length_a 9.4515(5)
_cell_length_b 14.2276(8)
_cell_length_c 20.1329(11)
_cell_measurement_temperature 150(2)
_cell_volume 2707.3(3)
_computing_cell_refinement 'SAINT v6.280a (Bruker, 2004)'
_computing_data_collection 'APEX2 v1.0-22 (Bruker, 2004)'
_computing_data_reduction 'SAINT v6.280a (Bruker, 2004)'
_computing_molecular_graphics 'SHELXTL 5.1'
_computing_publication_material 'SHELXTL 5.1'
_computing_structure_refinement 'SHELXTL 5.1'
_computing_structure_solution 'SHELXTL 5.1 (Sheldrick, 1998)'
_diffrn_ambient_temperature 150(2)
_diffrn_measured_fraction_theta_full 1.000
_diffrn_measured_fraction_theta_max 1.000
_diffrn_measurement_device_type 'Bruker SMART APEX II'
_diffrn_measurement_method \w
_diffrn_radiation_monochromator graphite
_diffrn_radiation_probe x-ray
_diffrn_radiation_type MoK\a
_diffrn_radiation_wavelength 0.71073
_diffrn_reflns_av_R_equivalents 0.0198
_diffrn_reflns_av_sigmaI/netI 0.0118
_diffrn_reflns_limit_h_max 12
_diffrn_reflns_limit_h_min -12
_diffrn_reflns_limit_k_max 19
_diffrn_reflns_limit_k_min -19
_diffrn_reflns_limit_l_max 26
_diffrn_reflns_limit_l_min -27
_diffrn_reflns_number 27229
_diffrn_reflns_theta_full 28.69
_diffrn_reflns_theta_max 28.69
_diffrn_reflns_theta_min 2.02
_diffrn_source 'fine-focus sealed tube'
_diffrn_standards_decay_% 0
_diffrn_standards_interval_count 0
_diffrn_standards_interval_time 0
_diffrn_standards_number 0
_exptl_absorpt_coefficient_mu 2.200
_exptl_absorpt_correction_T_max 0.6002
_exptl_absorpt_correction_T_min 0.5305
_exptl_absorpt_correction_type multi-scan
_exptl_absorpt_process_details 'SADABS 2.10 (Sheldrick, 2003)'
_exptl_crystal_colour colorless
_exptl_crystal_density_diffrn 1.705
_exptl_crystal_density_method 'not measured'
_exptl_crystal_F_000 1392
_exptl_crystal_size_max 0.33
_exptl_crystal_size_mid 0.25
_exptl_crystal_size_min 0.23
_refine_diff_density_max 0.585
_refine_diff_density_min -0.243
_refine_diff_density_rms 0.057
_refine_ls_extinction_method none
_refine_ls_goodness_of_fit_ref 1.036
_refine_ls_hydrogen_treatment constr
_refine_ls_matrix_type full
_refine_ls_number_parameters 172
_refine_ls_number_reflns 3484
_refine_ls_number_restraints 0
_refine_ls_restrained_S_all 1.036
_refine_ls_R_factor_all 0.0268
_refine_ls_R_factor_gt 0.0222
_refine_ls_shift/su_max 0.001
_refine_ls_shift/su_mean 0.000
_refine_ls_structure_factor_coef Fsqd
_refine_ls_weighting_details 'calc w=1/[\s^2^(Fo^2^)+(0.0312P)^2^+1.7778P] where P=(Fo^2^+2Fc^2^)/3'
_refine_ls_weighting_scheme calc
_refine_ls_wR_factor_gt 0.0593
_refine_ls_wR_factor_ref 0.0611
_reflns_number_gt 3079
_reflns_number_total 3484
_reflns_threshold_expression I>2\s
_cod_data_source_file ic700428esup1.cif
_cod_data_source_block 3b
_cod_database_code 4333260

loop_
_symmetry_equiv_pos_as_xyz
'x, y, z'
'-x+1/2, -y, z+1/2'
'-x, y+1/2, -z+1/2'
'x+1/2, -y+1/2, -z'
'-x, -y, -z'
'x-1/2, y, -z-1/2'
'x, -y-1/2, z-1/2'
'-x-1/2, y-1/2, z'

loop_
_atom_site_label
_atom_site_type_symbol
_atom_site_fract_x
_atom_site_fract_y
_atom_site_fract_z
_atom_site_U_iso_or_equiv
_atom_site_adp_type
_atom_site_occupancy
_atom_site_symmetry_multiplicity
_atom_site_calc_flag
_atom_site_refinement_flags
C1 C 0.37539(15) 0.10936(10) 0.36685(8) 0.0197(3) Uani 1 1 d .
H1 H 0.3823 0.1360 0.4100 0.024 Uiso 1 1 calc R
C2 C 0.30761(18) 0.07948(11) 0.26653(8) 0.0247(3) Uani 1 1 d .
H2 H 0.2562 0.0824 0.2260 0.030 Uiso 1 1 calc R
C3 C 0.41986(18) 0.02281(11) 0.27830(8) 0.0250(3) Uani 1 1 d .
H3 H 0.4606 -0.0214 0.2485 0.030 Uiso 1 1 calc R
C4 C 0.65922(16) 0.13984(11) 0.55130(8) 0.0211(3) Uani 1 1 d .
H4 H 0.5813 0.1656 0.5278 0.025 Uiso 1 1 calc R
C5 C 0.84074(17) 0.04897(11) 0.57801(8) 0.0235(3) Uani 1 1 d .
H5 H 0.9109 0.0012 0.5774 0.028 Uiso 1 1 calc R
C6 C 0.82294(17) 0.11635(11) 0.62463(8) 0.0248(3) Uani 1 1 d .
H6 H 0.8800 0.1241 0.6631 0.030 Uiso 1 1 calc R
C7 C 0.70844(16) 0.01133(10) 0.47265(7) 0.0191(3) Uani 1 1 d .
C8 C 0.78428(16) -0.06943(11) 0.45753(8) 0.0225(3) Uani 1 1 d .
H8 H 0.8553 -0.0931 0.4865 0.027 Uiso 1 1 calc R
C9 C 0.75163(18) -0.11396(11) 0.39828(8) 0.0247(3) Uani 1 1 d .
H9 H 0.8014 -0.1692 0.3857 0.030 Uiso 1 1 calc R
C10 C 0.64669(17) -0.07831(11) 0.35723(8) 0.0227(3) Uani 1 1 d .
H10 H 0.6238 -0.1073 0.3161 0.027 Uiso 1 1 calc R
C11 C 0.57675(15) 0.00169(10) 0.37914(7) 0.0181(3) Uani 1 1 d .
Cl1 Cl 0.06044(4) 0.27328(3) 0.236426(19) 0.02587(9) Uani 1 1 d .
Cl2 Cl -0.04635(4) 0.16482(3) 0.40675(2) 0.02880(10) Uani 1 1 d .
N1 N 0.73519(13) 0.06409(9) 0.53127(6) 0.0192(2) Uani 1 1 d .
N2 N 0.70823(14) 0.17246(9) 0.60759(6) 0.0216(3) Uani 1 1 d .
N3 N 0.27931(14) 0.13249(9) 0.32245(6) 0.0205(3) Uani 1 1 d .
N4 N 0.46322(13) 0.04229(9) 0.34258(6) 0.0189(2) Uani 1 1 d .
N5 N 0.60559(13) 0.04629(9) 0.43527(6) 0.0187(2) Uani 1 1 d .
Zn1 Zn 0.118771(19) 0.223154(12) 0.337591(9) 0.01934(6) Uani 1 1 d .

loop_
_atom_site_aniso_label
_atom_site_aniso_U_11
_atom_site_aniso_U_22
_atom_site_aniso_U_33
_atom_site_aniso_U_23
_atom_site_aniso_U_13
_atom_site_aniso_U_12
C1 0.0217(7) 0.0187(7) 0.0186(7) -0.0013(5) -0.0004(5) 0.0007(5)
C2 0.0286(8) 0.0245(7) 0.0209(7) -0.0038(6) -0.0049(6) 0.0009(6)
C3 0.0297(8) 0.0255(7) 0.0199(7) -0.0063(6) -0.0031(6) 0.0028(6)
C4 0.0216(7) 0.0213(7) 0.0204(7) -0.0004(6) -0.0003(6) 0.0016(6)
C5 0.0210(7) 0.0246(7) 0.0249(8) -0.0004(6) -0.0053(6) 0.0018(6)
C6 0.0244(7) 0.0264(7) 0.0235(8) -0.0009(6) -0.0063(6) 0.0006(6)
C7 0.0193(6) 0.0197(7) 0.0182(7) -0.0011(5) 0.0018(5) -0.0029(5)
C8 0.0208(7) 0.0223(7) 0.0243(8) 0.0004(6) -0.0011(6) 0.0028(6)
C9 0.0260(7) 0.0209(7) 0.0270(8) -0.0039(6) 0.0017(6) 0.0033(6)
C10 0.0246(7) 0.0226(7) 0.0208(7) -0.0047(6) 0.0006(6) 0.0017(6)
C11 0.0179(6) 0.0180(6) 0.0185(7) 0.0007(5) 0.0008(5) -0.0010(5)
Cl1 0.0323(2) 0.02510(18) 0.02024(18) 0.00322(13) -0.00483(15) 0.00273(15)
Cl2 0.02670(19) 0.02710(19) 0.0326(2) 0.00777(16) 0.00692(16) 0.00083(15)
N1 0.0190(6) 0.0190(6) 0.0194(6) -0.0009(5) -0.0014(5) 0.0004(5)
N2 0.0248(6) 0.0213(6) 0.0187(6) -0.0007(5) -0.0004(5) 0.0017(5)
N3 0.0226(6) 0.0192(6) 0.0195(6) -0.0004(5) -0.0013(5) -0.0005(5)
N4 0.0208(6) 0.0183(6) 0.0177(6) -0.0014(4) -0.0010(5) -0.0002(5)
N5 0.0184(6) 0.0182(6) 0.0194(6) -0.0015(5) 0.0006(5) -0.0007(5)
Zn1 0.02222(10) 0.01788(9) 0.01793(10) 0.00085(6) -0.00104(6) 0.00112(6)

loop_
_atom_type_symbol
_atom_type_description
_atom_type_scat_dispersion_real
_atom_type_scat_dispersion_imag
_atom_type_scat_source
C C 0.0033 0.0016 'International Tables Vol C Tables 4.2.6.8 and 6.1.1.4'
H H 0.0000 0.0000 'International Tables Vol C Tables 4.2.6.8 and 6.1.1.4'
N N 0.0061 0.0033 'International Tables Vol C Tables 4.2.6.8 and 6.1.1.4'
Cl Cl 0.1484 0.1585 'International Tables Vol C Tables 4.2.6.8 and 6.1.1.4'
Zn Zn 0.2839 1.4301 'International Tables Vol C Tables 4.2.6.8 and 6.1.1.4'

loop_
_geom_angle_atom_site_label_1
_geom_angle_atom_site_label_2
_geom_angle_atom_site_label_3
_geom_angle
_geom_angle_site_symmetry_1
_geom_angle_site_symmetry_3
N3 C1 N4 110.72(13) . .
N3 C1 H1 124.6 . .
N4 C1 H1 124.6 . .
C3 C2 N3 109.54(14) . .
C3 C2 H2 125.2 . .
N3 C2 H2 125.2 . .
C2 C3 N4 106.03(14) . .
C2 C3 H3 127.0 . .
N4 C3 H3 127.0 . .
N2 C4 N1 110.59(13) . .
N2 C4 H4 124.7 . .
N1 C4 H4 124.7 . .
C6 C5 N1 105.74(14) . .
C6 C5 H5 127.1 . .
N1 C5 H5 127.1 . .
C5 C6 N2 109.45(14) . .
C5 C6 H6 125.3 . .
N2 C6 H6 125.3 . .
N5 C7 C8 124.37(14) . .
N5 C7 N1 113.80(13) . .
C8 C7 N1 121.83(13) . .
C9 C8 C7 116.89(14) . .
C9 C8 H8 121.6 . .
C7 C8 H8 121.6 . .
C8 C9 C10 120.34(14) . .
C8 C9 H9 119.8 . .
C10 C9 H9 119.8 . .
C9 C10 C11 116.80(14) . .
C9 C10 H10 121.6 . .
C11 C10 H10 121.6 . .
N5 C11 C10 124.47(14) . .
N5 C11 N4 113.69(12) . .
C10 C11 N4 121.82(13) . .
C4 N1 C5 107.59(12) . .
C4 N1 C7 124.91(13) . .
C5 N1 C7 127.50(13) . .
C4 N2 C6 106.63(13) . .
C4 N2 Zn1 125.54(11) . 4_556
C6 N2 Zn1 127.58(11) . 4_556
C1 N3 C2 106.47(13) . .
C1 N3 Zn1 125.24(11) . .
C2 N3 Zn1 128.22(11) . .
C1 N4 C3 107.24(13) . .
C1 N4 C11 124.11(12) . .
C3 N4 C11 128.66(13) . .
C11 N5 C7 117.09(13) . .
N3 Zn1 N2 103.68(5) . 4_456
N3 Zn1 Cl1 104.66(4) . .
N2 Zn1 Cl1 111.41(4) 4_456 .
N3 Zn1 Cl2 112.32(4) . .
N2 Zn1 Cl2 102.82(4) 4_456 .
Cl1 Zn1 Cl2 120.817(18) . .

loop_
_geom_bond_atom_site_label_1
_geom_bond_atom_site_label_2
_geom_bond_distance
_geom_bond_site_symmetry_2
C1 N3 1.316(2) .
C1 N4 1.3558(19) .
C1 H1 0.9500 .
C2 C3 1.353(2) .
C2 N3 1.381(2) .
C2 H2 0.9500 .
C3 N4 1.3855(19) .
C3 H3 0.9500 .
C4 N2 1.309(2) .
C4 N1 1.3563(19) .
C4 H4 0.9500 .
C5 C6 1.352(2) .
C5 N1 1.3880(19) .
C5 H5 0.9500 .
C6 N2 1.389(2) .
C6 H6 0.9500 .
C7 N5 1.326(2) .
C7 C8 1.388(2) .
C7 N1 1.4215(19) .
C8 C9 1.385(2) .
C8 H8 0.9500 .
C9 C10 1.387(2) .
C9 H9 0.9500 .
C10 C11 1.388(2) .
C10 H10 0.9500 .
C11 N5 1.3244(19) .
C11 N4 1.4237(19) .
Cl1 Zn1 2.2273(4) .
Cl2 Zn1 2.2502(4) .
N2 Zn1 2.0344(13) 4_556
N3 Zn1 2.0148(13) .
Zn1 N2 2.0344(13) 4_456
